data_4306562
loop_
_publ_author_name
'Stuart D. Robertson'
'Tristram Chivers'
'Heikki M. Tuononen'

_publ_contact_author_address
;
Department of Chemistry
University of Calgary, Calgary, Alberta 
T2N 1N4, Canada
;
_publ_contact_author_name 'Prof. T. Chivers'
_publ_section_title
;
Experimental and Theoretical Investigations of the Redox Behavior of the
Heterodichalcogenido Ligands [(EPiPr2)(TePiPr2)N]-(E = S, Se): Cyclic
Cations and Acyclic Dichalcogenide Dimers
;
_journal_name_full 'Inorganic Chemistry'
_journal_page_first 10634
_journal_page_last 10643
_journal_paper_doi 10.1021/ic801384c
_journal_volume 47
_journal_year 2008
_chemical_formula_moiety 'C12 H28 N P2 Se Te, C10 H10 Co'
_chemical_formula_sum 'C22 H38 Co N P2 Se Te'
_chemical_formula_weight 643.96
_chemical_name_systematic
; 
 ? 
;
_space_group_IT_number 167
_symmetry_cell_setting trigonal
_symmetry_space_group_name_Hall '-R 3 2"c'
_symmetry_space_group_name_H-M 'R -3 c :H'
_atom_sites_solution_hydrogens geom
_atom_sites_solution_primary direct
_atom_sites_solution_secondary difmap
_audit_creation_method SHELXL-97
_cell_angle_alpha 90.00
_cell_angle_beta 90.00
_cell_angle_gamma 120.00
_cell_formula_units_Z 18
_cell_length_a 26.156(4)
_cell_length_b 26.156(4)
_cell_length_c 20.058(4)
_cell_measurement_reflns_used 4847
_cell_measurement_temperature 173(2)
_cell_measurement_theta_max 27.48
_cell_measurement_theta_min 1.00
_cell_volume 11884(3)
_computing_cell_refinement 'Nonius DENZO'
_computing_data_collection 'Nonius COLLECT'
_computing_data_reduction 'Nonius DENZO'
_computing_molecular_graphics 'Bruker SHELXTL'
_computing_publication_material 'Bruker SHELXTL'
_computing_structure_refinement 'SHELXL-97 (Sheldrick, 1997)'
_computing_structure_solution 'SHELXS-97 (Sheldrick, 1990)'
_diffrn_ambient_temperature 173(2)
_diffrn_measured_fraction_theta_full 0.989
_diffrn_measured_fraction_theta_max 0.989
_diffrn_measurement_device_type 'Nonius KappaCCD'
_diffrn_measurement_method 'phi\omega scans'
_diffrn_radiation_monochromator graphite
_diffrn_radiation_source 'fine-focus sealed tube'
_diffrn_radiation_type MoK\a
_diffrn_radiation_wavelength 0.71073
_diffrn_reflns_av_R_equivalents 0.0211
_diffrn_reflns_av_sigmaI/netI 0.0241
_diffrn_reflns_limit_h_max 31
_diffrn_reflns_limit_h_min 0
_diffrn_reflns_limit_k_max 0
_diffrn_reflns_limit_k_min -26
_diffrn_reflns_limit_l_max 23
_diffrn_reflns_limit_l_min -23
_diffrn_reflns_number 4457
_diffrn_reflns_theta_full 25.03
_diffrn_reflns_theta_max 25.03
_diffrn_reflns_theta_min 3.42
_exptl_absorpt_coefficient_mu 3.241
_exptl_absorpt_correction_T_max 0.455
_exptl_absorpt_correction_T_min 0.366
_exptl_absorpt_correction_type multi-scan
_exptl_absorpt_process_details
;
multi-scan from symmetry-related measurements 
 Sortav (Blessing 1995)
;
_exptl_crystal_colour red
_exptl_crystal_density_diffrn 1.620
_exptl_crystal_density_method 'not measured'
_exptl_crystal_description block
_exptl_crystal_F_000 5760
_exptl_crystal_size_max 0.50
_exptl_crystal_size_mid 0.24
_exptl_crystal_size_min 0.24
_refine_diff_density_max 0.363
_refine_diff_density_min -0.301
_refine_diff_density_rms 0.061
_refine_ls_extinction_method none
_refine_ls_goodness_of_fit_ref 1.055
_refine_ls_hydrogen_treatment constr
_refine_ls_matrix_type full
_refine_ls_number_parameters 137
_refine_ls_number_reflns 2313
_refine_ls_number_restraints 0
_refine_ls_restrained_S_all 1.055
_refine_ls_R_factor_all 0.0295
_refine_ls_R_factor_gt 0.0238
_refine_ls_shift/su_max 0.002
_refine_ls_shift/su_mean 0.000
_refine_ls_structure_factor_coef Fsqd
_refine_ls_weighting_details 'calc w=1/[\s^2^(Fo^2^)+(0.0258P)^2^+33.4000P] where P=(Fo^2^+2Fc^2^)/3'
_refine_ls_weighting_scheme calc
_refine_ls_wR_factor_gt 0.0578
_refine_ls_wR_factor_ref 0.0607
_reflns_number_gt 2043
_reflns_number_total 2313
_reflns_threshold_expression >2sigma(I)
_cod_data_source_file ic801384c_si_001_6.cif
_cod_data_source_block 4b
_cod_depositor_comments
;
The following automatic conversions were performed:
'_symmetry_cell_setting' value 'Trigonal' changed to 'trigonal' according
to '/home/saulius/struct/CIF-dictionaries/cif_core.dic' dictionary named
'cif_core.dic' version 2.4.1 from 2010-06-29.

Automatic conversion script
Id: cif_fix_enum 1527 2010-12-29 10:47:43Z saulius 
;
_cod_original_sg_symbol_H-M 'R -3 c'
_cod_database_code 4306562

loop_
_symmetry_equiv_pos_as_xyz
'x, y, z'
'-y, x-y, z'
'-x+y, -x, z'
'y, x, -z+1/2'
'x-y, -y, -z+1/2'
'-x, -x+y, -z+1/2'
'x+2/3, y+1/3, z+1/3'
'-y+2/3, x-y+1/3, z+1/3'
'-x+y+2/3, -x+1/3, z+1/3'
'y+2/3, x+1/3, -z+5/6'
'x-y+2/3, -y+1/3, -z+5/6'
'-x+2/3, -x+y+1/3, -z+5/6'
'x+1/3, y+2/3, z+2/3'
'-y+1/3, x-y+2/3, z+2/3'
'-x+y+1/3, -x+2/3, z+2/3'
'y+1/3, x+2/3, -z+7/6'
'x-y+1/3, -y+2/3, -z+7/6'
'-x+1/3, -x+y+2/3, -z+7/6'
'-x, -y, -z'
'y, -x+y, -z'
'x-y, x, -z'
'-y, -x, z-1/2'
'-x+y, y, z-1/2'
'x, x-y, z-1/2'
'-x+2/3, -y+1/3, -z+1/3'
'y+2/3, -x+y+1/3, -z+1/3'
'x-y+2/3, x+1/3, -z+1/3'
'-y+2/3, -x+1/3, z-1/6'
'-x+y+2/3, y+1/3, z-1/6'
'x+2/3, x-y+1/3, z-1/6'
'-x+1/3, -y+2/3, -z+2/3'
'y+1/3, -x+y+2/3, -z+2/3'
'x-y+1/3, x+2/3, -z+2/3'
'-y+1/3, -x+2/3, z+1/6'
'-x+y+1/3, y+2/3, z+1/6'
'x+1/3, x-y+2/3, z+1/6'

loop_
_atom_site_label
_atom_site_type_symbol
_atom_site_fract_x
_atom_site_fract_y
_atom_site_fract_z
_atom_site_U_iso_or_equiv
_atom_site_adp_type
_atom_site_occupancy
_atom_site_symmetry_multiplicity
_atom_site_calc_flag
_atom_site_refinement_flags
_atom_site_disorder_assembly
_atom_site_disorder_group
Co1 Co 0.0000 0.603880(19) 0.2500 0.02995(14) Uani 1 2 d S . .
C1 C 0.05317(17) 0.59319(19) 0.31442(17) 0.0605(9) Uani 1 1 d . . .
H1A H 0.0431 0.5557 0.3383 0.073 Uiso 1 1 calc R . .
C2 C 0.04092(17) 0.63580(19) 0.33694(18) 0.0675(11) Uani 1 1 d . . .
H2A H 0.0215 0.6350 0.3802 0.081 Uiso 1 1 calc R . .
C3 C 0.06082(15) 0.68070(16) 0.2887(2) 0.0690(11) Uani 1 1 d . . .
H3A H 0.0582 0.7175 0.2916 0.083 Uiso 1 1 calc R . .
C4 C 0.08520(14) 0.66454(17) 0.2352(2) 0.0639(10) Uani 1 1 d . . .
H4A H 0.1030 0.6876 0.1935 0.077 Uiso 1 1 calc R . .
C5 C 0.07999(14) 0.60972(17) 0.25270(18) 0.0568(9) Uani 1 1 d . . .
H5A H 0.0927 0.5864 0.2246 0.068 Uiso 1 1 calc R . .
Te1 Te 0.11609(19) 0.7132(2) 0.0307(2) 0.0339(4) Uani 0.50 1 d P . .
Se1 Se 0.1234(3) 0.7124(3) 0.0226(4) 0.0392(9) Uani 0.50 1 d P . .
P1 P 0.15612(3) 0.65508(3) -0.01072(3) 0.02659(15) Uani 1 1 d . . .
N1 N 0.18487(11) 0.6667 -0.0833 0.0288(6) Uani 1 2 d S . .
C10 C 0.21628(12) 0.66272(12) 0.04347(14) 0.0385(6) Uani 1 1 d . . .
H10A H 0.2219 0.6283 0.0341 0.046 Uiso 1 1 calc R . .
C11 C 0.20349(16) 0.66148(19) 0.11777(16) 0.0699(11) Uani 1 1 d . . .
H11A H 0.2375 0.6661 0.1433 0.105 Uiso 1 1 calc R . .
H11B H 0.1686 0.6237 0.1292 0.105 Uiso 1 1 calc R . .
H11C H 0.1962 0.6938 0.1286 0.105 Uiso 1 1 calc R . .
C12 C 0.27407(13) 0.71823(15) 0.02692(15) 0.0512(8) Uani 1 1 d . . .
H12A H 0.3052 0.7211 0.0565 0.077 Uiso 1 1 calc R . .
H12B H 0.2695 0.7529 0.0331 0.077 Uiso 1 1 calc R . .
H12C H 0.2847 0.7165 -0.0195 0.077 Uiso 1 1 calc R . .
C20 C 0.09771(11) 0.57679(11) -0.00721(13) 0.0338(6) Uani 1 1 d . . .
H20A H 0.0673 0.5723 -0.0406 0.041 Uiso 1 1 calc R . .
C21 C 0.12026(14) 0.53604(12) -0.03071(15) 0.0455(7) Uani 1 1 d . . .
H21A H 0.0882 0.4949 -0.0283 0.068 Uiso 1 1 calc R . .
H21B H 0.1529 0.5413 -0.0021 0.068 Uiso 1 1 calc R . .
H21C H 0.1341 0.5457 -0.0768 0.068 Uiso 1 1 calc R . .
C22 C 0.06498(15) 0.55565(14) 0.05917(16) 0.0551(8) Uani 1 1 d . . .
H22A H 0.0351 0.5137 0.0558 0.083 Uiso 1 1 calc R . .
H22B H 0.0457 0.5786 0.0697 0.083 Uiso 1 1 calc R . .
H22C H 0.0931 0.5611 0.0945 0.083 Uiso 1 1 calc R . .

loop_
_atom_site_aniso_label
_atom_site_aniso_U_11
_atom_site_aniso_U_22
_atom_site_aniso_U_33
_atom_site_aniso_U_23
_atom_site_aniso_U_13
_atom_site_aniso_U_12
Co1 0.0292(3) 0.0304(2) 0.0299(3) -0.00416(10) -0.00832(19) 0.01460(14)
C1 0.061(2) 0.076(3) 0.054(2) 0.0017(18) -0.0227(17) 0.041(2)
C2 0.066(2) 0.079(3) 0.0453(19) -0.0239(18) -0.0282(17) 0.027(2)
C3 0.0407(19) 0.046(2) 0.119(3) -0.035(2) -0.038(2) 0.0202(17)
C4 0.0237(16) 0.063(2) 0.086(3) 0.018(2) -0.0106(16) 0.0075(16)
C5 0.0427(19) 0.072(2) 0.069(2) -0.0044(18) -0.0087(16) 0.0383(18)
Te1 0.0340(8) 0.0359(4) 0.0393(9) 0.0004(5) 0.0049(6) 0.0231(5)
Se1 0.0388(15) 0.0447(7) 0.0442(15) -0.0013(8) 0.0068(9) 0.0285(8)
P1 0.0225(3) 0.0193(3) 0.0363(3) 0.0010(2) -0.0025(3) 0.0092(3)
N1 0.0233(11) 0.0225(15) 0.0404(16) 0.0038(12) 0.0019(6) 0.0113(7)
C10 0.0311(14) 0.0298(14) 0.0545(17) -0.0021(12) -0.0134(12) 0.0152(12)
C11 0.044(2) 0.087(3) 0.054(2) 0.0225(19) -0.0125(16) 0.0140(19)
C12 0.0264(15) 0.055(2) 0.0556(18) -0.0024(15) -0.0101(13) 0.0081(14)
C20 0.0285(13) 0.0224(13) 0.0387(14) 0.0021(10) -0.0039(11) 0.0039(11)
C21 0.057(2) 0.0207(13) 0.0493(17) 0.0011(12) 0.0016(14) 0.0127(14)
C22 0.0466(19) 0.0338(16) 0.062(2) 0.0019(14) 0.0160(15) 0.0031(14)

loop_
_atom_type_symbol
_atom_type_description
_atom_type_scat_dispersion_real
_atom_type_scat_dispersion_imag
_atom_type_scat_source
C C 0.0033 0.0016 'International Tables Vol C Tables 4.2.6.8 and 6.1.1.4'
H H 0.0000 0.0000 'International Tables Vol C Tables 4.2.6.8 and 6.1.1.4'
N N 0.0061 0.0033 'International Tables Vol C Tables 4.2.6.8 and 6.1.1.4'
P P 0.1023 0.0942 'International Tables Vol C Tables 4.2.6.8 and 6.1.1.4'
Co Co 0.3494 0.9721 'International Tables Vol C Tables 4.2.6.8 and 6.1.1.4'
Se Se -0.0929 2.2259 'International Tables Vol C Tables 4.2.6.8 and 6.1.1.4'
Te Te -0.5308 1.6751 'International Tables Vol C Tables 4.2.6.8 and 6.1.1.4'

loop_
_geom_angle_atom_site_label_1
_geom_angle_atom_site_label_2
_geom_angle_atom_site_label_3
_geom_angle
_geom_angle_site_symmetry_1
_geom_angle_site_symmetry_3
_geom_angle_publ_flag
C3 Co1 C3 105.0(2) 6 . ?
C3 Co1 C2 124.68(19) 6 . ?
C3 Co1 C2 41.26(17) . . ?
C3 Co1 C2 41.26(17) 6 6 ?
C3 Co1 C2 124.68(19) . 6 ?
C2 Co1 C2 162.7(3) . 6 ?
C3 Co1 C4 117.60(16) 6 . ?
C3 Co1 C4 41.43(17) . . ?
C2 Co1 C4 69.38(17) . . ?
C2 Co1 C4 106.36(17) 6 . ?
C3 Co1 C4 41.43(17) 6 6 ?
C3 Co1 C4 117.60(16) . 6 ?
C2 Co1 C4 106.36(16) . 6 ?
C2 Co1 C4 69.38(17) 6 6 ?
C4 Co1 C4 152.8(2) . 6 ?
C3 Co1 C1 68.44(16) 6 6 ?
C3 Co1 C1 162.95(18) . 6 ?
C2 Co1 C1 155.31(18) . 6 ?
C2 Co1 C1 40.21(16) 6 6 ?
C4 Co1 C1 126.34(17) . 6 ?
C4 Co1 C1 68.58(16) 6 6 ?
C3 Co1 C1 162.95(18) 6 . ?
C3 Co1 C1 68.44(16) . . ?
C2 Co1 C1 40.21(16) . . ?
C2 Co1 C1 155.31(18) 6 . ?
C4 Co1 C1 68.58(16) . . ?
C4 Co1 C1 126.34(17) 6 . ?
C1 Co1 C1 122.2(2) 6 . ?
C3 Co1 C5 68.85(15) 6 6 ?
C3 Co1 C5 154.07(17) . 6 ?
C2 Co1 C5 120.38(16) . 6 ?
C2 Co1 C5 68.09(17) 6 6 ?
C4 Co1 C5 164.02(17) . 6 ?
C4 Co1 C5 41.11(15) 6 6 ?
C1 Co1 C5 40.01(15) 6 6 ?
C1 Co1 C5 109.80(16) . 6 ?
C3 Co1 C5 154.07(17) 6 . ?
C3 Co1 C5 68.85(15) . . ?
C2 Co1 C5 68.09(17) . . ?
C2 Co1 C5 120.38(16) 6 . ?
C4 Co1 C5 41.11(15) . . ?
C4 Co1 C5 164.02(17) 6 . ?
C1 Co1 C5 109.80(16) 6 . ?
C1 Co1 C5 40.01(15) . . ?
C5 Co1 C5 127.5(2) 6 . ?
C2 C1 C5 109.1(4) . . ?
C2 C1 Co1 69.11(19) . . ?
C5 C1 Co1 70.12(18) . . ?
C1 C2 C3 108.1(4) . . ?
C1 C2 Co1 70.68(19) . . ?
C3 C2 Co1 69.21(19) . . ?
C2 C3 C4 107.8(3) . . ?
C2 C3 Co1 69.53(19) . . ?
C4 C3 Co1 69.88(19) . . ?
C5 C4 C3 106.6(3) . . ?
C5 C4 Co1 69.90(19) . . ?
C3 C4 Co1 68.69(19) . . ?
C1 C5 C4 108.4(3) . . ?
C1 C5 Co1 69.87(19) . . ?
C4 C5 Co1 68.98(19) . . ?
N1 P1 C10 102.85(14) . . ?
N1 P1 C20 107.19(9) . . ?
C10 P1 C20 106.67(12) . . ?
N1 P1 Se1 117.4(2) . . ?
C10 P1 Se1 110.7(2) . . ?
C20 P1 Se1 111.2(2) . . ?
N1 P1 Te1 120.77(13) . . ?
C10 P1 Te1 110.46(15) . . ?
C20 P1 Te1 108.06(14) . . ?
Se1 P1 Te1 3.7(3) . . ?
P1 N1 P1 135.84(19) . 11_564 ?
C12 C10 C11 109.7(2) . . ?
C12 C10 P1 111.3(2) . . ?
C11 C10 P1 114.1(2) . . ?
C21 C20 C22 111.0(2) . . ?
C21 C20 P1 111.60(19) . . ?
C22 C20 P1 115.97(19) . . ?

loop_
_geom_bond_atom_site_label_1
_geom_bond_atom_site_label_2
_geom_bond_distance
_geom_bond_site_symmetry_2
_geom_bond_publ_flag
Co1 C3 1.993(3) 6 ?
Co1 C3 1.993(3) . ?
Co1 C2 1.998(3) . ?
Co1 C2 1.998(3) 6 ?
Co1 C4 2.009(3) . ?
Co1 C4 2.009(3) 6 ?
Co1 C1 2.018(3) 6 ?
Co1 C1 2.018(3) . ?
Co1 C5 2.021(3) 6 ?
Co1 C5 2.021(3) . ?
C1 C2 1.380(6) . ?
C1 C5 1.382(5) . ?
C2 C3 1.406(6) . ?
C3 C4 1.416(6) . ?
C4 C5 1.415(5) . ?
Te1 P1 2.384(4) . ?
Se1 P1 2.169(7) . ?
P1 N1 1.5970(13) . ?
P1 C10 1.839(3) . ?
P1 C20 1.845(2) . ?
N1 P1 1.5970(13) 11_564 ?
C10 C12 1.519(4) . ?
C10 C11 1.524(4) . ?
C20 C21 1.528(4) . ?
C20 C22 1.529(4) . ?
